data_2217166
loop_
_publ_author_name
'Chao Shen-Tu'
'Hai Yan Li'
'Xin Ju Ma'
'Wei Huang'
'Zhi Min Jin'

_publ_section_title
;
 <i>N</i>-Methylpiperazinediium pentachloridoantimonate(III)
 monohydrate
;
_journal_coeditor_code LH2556
_journal_issue 1
_journal_name_full 'Acta Crystallographica Section E'
_journal_page_first m146
_journal_page_last m146
_journal_paper_doi 10.1107/S1600536807064161
_journal_volume 64
_journal_year 2008
_chemical_formula_iupac '(C5 H14 N2) [Sb Cl5], H2 O'
_chemical_formula_moiety 'C5 H14 N2 2+, Cl5 Sb 2-, H2 O'
_chemical_formula_sum 'C5 H16 Cl5 N2 O Sb'
_chemical_formula_weight 419.20
_chemical_name_systematic
;
N-Methylpiperazinediium pentachloridoantimonate(III) monohydrate
;
_space_group_IT_number 14
_symmetry_cell_setting monoclinic
_symmetry_space_group_name_Hall '-P 2ybc'
_symmetry_space_group_name_H-M 'P 1 21/c 1'
_atom_sites_solution_hydrogens geom
_atom_sites_solution_primary direct
_atom_sites_solution_secondary difmap
_audit_creation_method SHELXL-97
_cell_angle_alpha 90.00
_cell_angle_beta 106.765(16)
_cell_angle_gamma 90.00
_cell_formula_units_Z 4
_cell_length_a 9.600(4)
_cell_length_b 7.934(3)
_cell_length_c 19.966(6)
_cell_measurement_reflns_used 3256
_cell_measurement_temperature 273(2)
_cell_measurement_theta_max 25.02
_cell_measurement_theta_min 2.12
_cell_volume 1456.1(9)
_computing_cell_refinement 'SAINT (Bruker, 2000)'
_computing_data_collection 'SMART (Bruker, 2000)'
_computing_data_reduction SAINT
_computing_molecular_graphics SHELXTL
_computing_publication_material SHELXTL
_computing_structure_refinement 'SHELXL97 (Sheldrick, 1997)'
_computing_structure_solution 'SHELXTL (Bruker, 2000)'
_diffrn_ambient_temperature 273(2)
_diffrn_measured_fraction_theta_full 1.000
_diffrn_measured_fraction_theta_max 1.000
_diffrn_measurement_device_type 'Bruker SMART CCD'
_diffrn_measurement_method '\f and \w scans'
_diffrn_radiation_monochromator graphite
_diffrn_radiation_source 'fine-focus sealed tube'
_diffrn_radiation_type MoK\a
_diffrn_radiation_wavelength 0.71073
_diffrn_reflns_av_R_equivalents 0.0212
_diffrn_reflns_av_sigmaI/netI 0.0246
_diffrn_reflns_limit_h_max 11
_diffrn_reflns_limit_h_min -11
_diffrn_reflns_limit_k_max 9
_diffrn_reflns_limit_k_min -9
_diffrn_reflns_limit_l_max 23
_diffrn_reflns_limit_l_min -16
_diffrn_reflns_number 7167
_diffrn_reflns_theta_full 25.02
_diffrn_reflns_theta_max 25.02
_diffrn_reflns_theta_min 2.13
_exptl_absorpt_coefficient_mu 2.788
_exptl_absorpt_correction_T_max 0.6962
_exptl_absorpt_correction_T_min 0.4598
_exptl_absorpt_correction_type multi-scan
_exptl_absorpt_process_details '(SADABS; Bruker, 2000)'
_exptl_crystal_colour brown
_exptl_crystal_density_diffrn 1.912
_exptl_crystal_density_method 'not measured'
_exptl_crystal_description Block
_exptl_crystal_F_000 816
_exptl_crystal_size_max 0.33
_exptl_crystal_size_mid 0.18
_exptl_crystal_size_min 0.14
_refine_diff_density_max 0.351
_refine_diff_density_min -0.478
_refine_ls_extinction_coef 0.0050(3)
_refine_ls_extinction_expression Fc^*^=kFc[1+0.001xFc^2^\l^3^/sin(2\q)]^-1/4^
_refine_ls_extinction_method SHELXL
_refine_ls_goodness_of_fit_ref 1.071
_refine_ls_hydrogen_treatment constr
_refine_ls_matrix_type full
_refine_ls_number_parameters 129
_refine_ls_number_reflns 2577
_refine_ls_number_restraints 0
_refine_ls_restrained_S_all 1.071
_refine_ls_R_factor_all 0.0265
_refine_ls_R_factor_gt 0.0241
_refine_ls_shift/su_max 0.002
_refine_ls_shift/su_mean 0.000
_refine_ls_structure_factor_coef Fsqd
_refine_ls_weighting_details 'calc w=1/[\s^2^(Fo^2^)+(0.0213P)^2^+0.8984P] where P=(Fo^2^+2Fc^2^)/3'
_refine_ls_weighting_scheme calc
_refine_ls_wR_factor_gt 0.0531
_refine_ls_wR_factor_ref 0.0542
_reflns_number_gt 2400
_reflns_number_total 2577
_reflns_threshold_expression I>2\s(I)
_cod_data_source_file lh2556.cif
_cod_data_source_block I
_cod_depositor_comments
;
The following automatic conversions were performed:
'_symmetry_cell_setting' value 'Monoclinic' changed to 'monoclinic'
according to '/home/saulius/struct/CIF-dictionaries/cif_core.dic'
dictionary named 'cif_core.dic' version 2.4.1 from 2010-06-29.

Automatic conversion script
Id: cif_fix_enum 1527 2010-12-29 10:47:43Z saulius 

The following automatic conversions were performed:

'_symmetry_cell_setting' value 'Monoclinic' changed to 'monoclinic'
according to /home/saulius/struct/CIF-dictionaries/cif_core.dic
dictionary named 'cif_core.dic' version 2.4.1 from 2010-06-29.

Automatic conversion script
Id: cif_fix_values 1715 2011-07-08 13:25:40Z adriana 
;
_cod_original_sg_symbol_H-M 'P 21/c  '
_cod_database_code 2217166
_cod_database_fobs_code 2217166

loop_
_symmetry_equiv_pos_as_xyz
'x, y, z'
'-x, y+1/2, -z+1/2'
'-x, -y, -z'
'x, -y-1/2, z-1/2'

loop_
_atom_site_type_symbol
_atom_site_label
_atom_site_fract_x
_atom_site_fract_y
_atom_site_fract_z
_atom_site_U_iso_or_equiv
_atom_site_adp_type
_atom_site_calc_flag
_atom_site_refinement_flags
_atom_site_occupancy
O O1 0.6846(3) 1.0018(3) 0.96651(12) 0.0597(6) Uani d . 1
H H1F 0.6811 1.0770 0.9378 0.072 Uiso d R 1
H H1G 0.7246 0.9149 0.9607 0.072 Uiso d R 1
N N1 0.8129(3) 0.3813(3) 0.60274(12) 0.0430(6) Uani d . 1
H H1A 0.8580 0.2814 0.6042 0.052 Uiso calc R 1
H H1B 0.7664 0.4045 0.5577 0.052 Uiso calc R 1
N N2 0.7418(2) 0.6714(3) 0.67442(12) 0.0386(5) Uani d . 1
H H2 0.7903 0.6427 0.7192 0.046 Uiso calc R 1
C C1 0.6710(4) 0.8384(4) 0.67596(18) 0.0546(8) Uani d . 1
H H1C 0.7433 0.9196 0.6988 0.082 Uiso calc R 1
H H1D 0.5999 0.8284 0.7011 0.082 Uiso calc R 1
H H1E 0.6242 0.8747 0.6290 0.082 Uiso calc R 1
C C2 0.9227(3) 0.5143(4) 0.63140(17) 0.0432(7) Uani d . 1
H H2A 0.9879 0.5239 0.6024 0.052 Uiso calc R 1
H H2B 0.9800 0.4835 0.6783 0.052 Uiso calc R 1
C C3 0.8497(3) 0.6806(4) 0.63348(16) 0.0434(7) Uani d . 1
H H3A 0.9230 0.7645 0.6544 0.052 Uiso calc R 1
H H3B 0.8006 0.7163 0.5861 0.052 Uiso calc R 1
C C4 0.6329(3) 0.5373(4) 0.64511(18) 0.0490(8) Uani d . 1
H H4A 0.5765 0.5684 0.5981 0.059 Uiso calc R 1
H H4B 0.5665 0.5278 0.6735 0.059 Uiso calc R 1
C C5 0.7048(3) 0.3696(4) 0.64308(18) 0.0524(8) Uani d . 1
H H5A 0.7533 0.3331 0.6904 0.063 Uiso calc R 1
H H5B 0.6315 0.2864 0.6216 0.063 Uiso calc R 1
Sb Sb1 0.82184(2) 0.48123(2) 0.906548(10) 0.03847(9) Uani d . 1
Cl Cl1 0.71738(9) 0.22687(12) 0.83017(4) 0.0586(2) Uani d . 1
Cl Cl2 0.63328(9) 0.65958(12) 0.83543(5) 0.0628(2) Uani d . 1
Cl Cl3 0.67147(9) 0.43460(13) 0.98606(5) 0.0607(2) Uani d . 1
Cl Cl4 0.95679(9) 0.75059(10) 0.98509(4) 0.0497(2) Uani d . 1
Cl Cl5 0.98660(8) 0.58815(10) 0.81238(4) 0.04343(18) Uani d . 1

loop_
_atom_site_aniso_label
_atom_site_aniso_U_11
_atom_site_aniso_U_22
_atom_site_aniso_U_33
_atom_site_aniso_U_12
_atom_site_aniso_U_13
_atom_site_aniso_U_23
O1 0.0592(15) 0.0667(16) 0.0495(14) 0.0137(11) 0.0096(12) 0.0028(11)
N1 0.0458(14) 0.0450(14) 0.0374(13) 0.0000(11) 0.0106(11) -0.0041(11)
N2 0.0367(13) 0.0475(14) 0.0324(13) 0.0034(11) 0.0114(10) 0.0027(11)
C1 0.053(2) 0.0537(19) 0.061(2) 0.0157(16) 0.0214(17) 0.0051(17)
C2 0.0366(16) 0.0524(18) 0.0428(18) -0.0024(13) 0.0150(14) -0.0043(14)
C3 0.0448(17) 0.0477(17) 0.0432(17) -0.0071(14) 0.0213(14) -0.0033(14)
C4 0.0324(15) 0.063(2) 0.052(2) -0.0043(14) 0.0140(14) -0.0037(16)
C5 0.0505(19) 0.0527(19) 0.059(2) -0.0117(15) 0.0233(16) -0.0005(17)
Sb1 0.03744(13) 0.04726(14) 0.03172(13) 0.00487(8) 0.01155(9) 0.00274(8)
Cl1 0.0575(5) 0.0664(5) 0.0521(5) -0.0089(4) 0.0163(4) -0.0123(4)
Cl2 0.0541(5) 0.0779(6) 0.0553(5) 0.0234(4) 0.0140(4) 0.0178(4)
Cl3 0.0572(5) 0.0802(6) 0.0548(5) 0.0108(4) 0.0323(4) 0.0108(5)
Cl4 0.0565(5) 0.0523(4) 0.0457(4) 0.0030(4) 0.0232(4) -0.0021(4)
Cl5 0.0432(4) 0.0520(4) 0.0346(4) 0.0007(3) 0.0104(3) -0.0005(3)

loop_
_atom_type_symbol
_atom_type_description
_atom_type_scat_dispersion_real
_atom_type_scat_dispersion_imag
_atom_type_scat_source
C C 0.0033 0.0016 'International Tables Vol C Tables 4.2.6.8 and 6.1.1.4'
H H 0.0000 0.0000 'International Tables Vol C Tables 4.2.6.8 and 6.1.1.4'
Cl Cl 0.1484 0.1585 'International Tables Vol C Tables 4.2.6.8 and 6.1.1.4'
N N 0.0061 0.0033 'International Tables Vol C Tables 4.2.6.8 and 6.1.1.4'
O O 0.0106 0.0060 'International Tables Vol C Tables 4.2.6.8 and 6.1.1.4'
Sb Sb -0.5866 1.5461 'International Tables Vol C Tables 4.2.6.8 and 6.1.1.4'

loop_
_geom_angle_atom_site_label_1
_geom_angle_atom_site_label_2
_geom_angle_atom_site_label_3
_geom_angle
_geom_angle_publ_flag
H1F O1 H1G 116.3 ?
C2 N1 C5 111.3(2) n
C2 N1 H1A 109.4 ?
C5 N1 H1A 109.4 ?
C2 N1 H1B 109.4 ?
C5 N1 H1B 109.4 ?
H1A N1 H1B 108.0 ?
C4 N2 C1 111.7(2) n
C4 N2 C3 109.8(2) n
C1 N2 C3 111.1(2) n
C4 N2 H2 108.0 ?
C1 N2 H2 108.0 ?
C3 N2 H2 108.0 ?
N2 C1 H1C 109.5 ?
N2 C1 H1D 109.5 ?
H1C C1 H1D 109.5 ?
N2 C1 H1E 109.5 ?
H1C C1 H1E 109.5 ?
H1D C1 H1E 109.5 ?
N1 C2 C3 110.5(2) ?
N1 C2 H2A 109.5 ?
C3 C2 H2A 109.5 ?
N1 C2 H2B 109.5 ?
C3 C2 H2B 109.5 ?
H2A C2 H2B 108.1 ?
N2 C3 C2 112.0(2) ?
N2 C3 H3A 109.2 ?
C2 C3 H3A 109.2 ?
N2 C3 H3B 109.2 ?
C2 C3 H3B 109.2 ?
H3A C3 H3B 107.9 ?
N2 C4 C5 111.5(2) ?
N2 C4 H4A 109.3 ?
C5 C4 H4A 109.3 ?
N2 C4 H4B 109.3 ?
C5 C4 H4B 109.3 ?
H4A C4 H4B 108.0 ?
N1 C5 C4 110.9(3) ?
N1 C5 H5A 109.5 ?
C4 C5 H5A 109.5 ?
N1 C5 H5B 109.5 ?
C4 C5 H5B 109.5 ?
H5A C5 H5B 108.0 ?
Cl2 Sb1 Cl3 89.29(4) yes
Cl2 Sb1 Cl1 90.76(4) yes
Cl3 Sb1 Cl1 93.67(4) yes
Cl2 Sb1 Cl4 91.71(4) yes
Cl3 Sb1 Cl4 90.95(4) yes
Cl1 Sb1 Cl4 174.79(3) yes
Cl5 Sb1 Cl1 92.15(4) .
Cl5 Sb1 Cl2 84.50(4) .
Cl5 Sb1 Cl3 171.54(4) .
Cl5 Sb1 Cl4 83.52(4) .

loop_
_geom_bond_atom_site_label_1
_geom_bond_atom_site_label_2
_geom_bond_distance
_geom_bond_publ_flag
O1 H1F 0.8219 ?
O1 H1G 0.8128 ?
N1 C2 1.485(4) n
N1 C5 1.488(4) n
N1 H1A 0.9000 ?
N1 H1B 0.9000 ?
N2 C4 1.488(4) n
N2 C1 1.493(4) n
N2 C3 1.496(3) n
N2 H2 0.9100 ?
C1 H1C 0.9600 ?
C1 H1D 0.9600 ?
C1 H1E 0.9600 ?
C2 C3 1.500(4) ?
C2 H2A 0.9700 ?
C2 H2B 0.9700 ?
C3 H3A 0.9700 ?
C3 H3B 0.9700 ?
C4 C5 1.505(4) ?
C4 H4A 0.9700 ?
C4 H4B 0.9700 ?
C5 H5A 0.9700 ?
C5 H5B 0.9700 ?
Sb1 Cl2 2.4110(10) yes
Sb1 Cl3 2.4623(10) yes
Sb1 Cl1 2.5538(11) yes
Sb1 Cl4 2.7446(11) yes
Sb1 Cl5 2.9112(11) yes

loop_
_geom_hbond_atom_site_label_D
_geom_hbond_atom_site_label_H
_geom_hbond_atom_site_label_A
_geom_hbond_site_symmetry_A
_geom_hbond_distance_DH
_geom_hbond_distance_HA
_geom_hbond_distance_DA
_geom_hbond_angle_DHA
_geom_hbond_publ_flag
O1 H1F Cl1 1_565 0.82 2.57 3.346(4) 159 yes
O1 H1G Cl4 . 0.82 2.51 3.223(5) 147 yes
N1 H1A Cl5 2_746 0.90 2.43 3.179(4) 141 yes
N1 H1B O1 4_575 0.90 1.91 2.801(5) 168 yes
N2 H2 Cl5 . 0.91 2.28 3.133(5) 157 yes

loop_
_geom_torsion_atom_site_label_1
_geom_torsion_atom_site_label_2
_geom_torsion_atom_site_label_3
_geom_torsion_atom_site_label_4
_geom_torsion
C5 N1 C2 C3 -55.7(3)
C4 N2 C3 C2 -56.1(3)
C1 N2 C3 C2 179.8(3)
N1 C2 C3 N2 56.2(3)
C1 N2 C4 C5 179.5(3)
C3 N2 C4 C5 55.8(3)
C2 N1 C5 C4 55.9(3)
N2 C4 C5 N1 -56.3(4)
